data_2244072
loop_
_publ_author_name
'Dunning, Taylor J.'
'Bosch, Eric'
'Groeneman, Ryan H.'

_publ_section_title
;
 Halogen-bonded zigzag molecular network based upon
 1,2-diiodoperchlorobenzene and the photoproduct
 <i>rctt</i>-1,3-bis(pyridin-4-yl)-2,4-diphenylcyclobutane
;
_journal_coeditor_code DX2043
_journal_issue 5
_journal_name_full 'Acta Crystallographica Section E'
_journal_page_first
;
;
_journal_paper_doi 10.1107/S2056989022004200
_journal_volume 78
_journal_year 2022
_chemical_formula_iupac 'C26 H22 N2, C6 Cl4 I2'
_chemical_formula_moiety 'C26 H22 N2, C6 Cl4 I2'
_chemical_formula_sum 'C32 H22 Cl4 I2 N2'
_chemical_formula_weight 830.11
_chemical_name_systematic
;
1,2,3,4-Tetrachloro-5,6-diiodobenzene--\
4-[2,4-diphenyl-3-(pyridin-4-yl)cyclobutyl]pyridine (1/1)
;
_space_group_crystal_system monoclinic
_space_group_IT_number 14
_space_group_name_Hall '-P 2yn'
_space_group_name_H-M_alt 'P 1 21/n 1'
_atom_sites_solution_hydrogens geom
_atom_sites_solution_primary dual
_audit_creation_method SHELXL-2018/3
_cell_angle_alpha 90
_cell_angle_beta 92.1540(10)
_cell_angle_gamma 90
_cell_formula_units_Z 4
_cell_length_a 9.6519(6)
_cell_length_b 28.3120(16)
_cell_length_c 11.1909(6)
_cell_measurement_reflns_used 9788
_cell_measurement_temperature 100(2)
_cell_measurement_theta_max 27.07
_cell_measurement_theta_min 2.23
_cell_volume 3055.9(3)
_computing_cell_refinement
;
SMART (Bruker, 2014)
;
_computing_data_collection
;
SMART (Bruker, 2014)
;
_computing_data_reduction
;
SAINT (Bruker, 2014)
;
_computing_molecular_graphics
;
X-SEED (Barbour, 2020)
;
_computing_structure_refinement
;
<i>SHELXL2018/3</i> (Sheldrick, 2015b)
;
_computing_structure_solution
;
<i>SHELXT2018/2</i> (Sheldrick, 2015a)
;
_diffrn_ambient_temperature 100(2)
_diffrn_detector_area_resol_mean 8.3660
_diffrn_measured_fraction_theta_full 1.000
_diffrn_measured_fraction_theta_max 0.999
_diffrn_measurement_device_type 'Bruker APEXII CCD'
_diffrn_measurement_method 'phi and omega scans'
_diffrn_radiation_monochromator graphite
_diffrn_radiation_source 'fine-focus sealed tube'
_diffrn_radiation_type MoK\a
_diffrn_radiation_wavelength 0.71073
_diffrn_reflns_av_R_equivalents 0.0235
_diffrn_reflns_av_unetI/netI 0.0154
_diffrn_reflns_limit_h_max 12
_diffrn_reflns_limit_h_min -12
_diffrn_reflns_limit_k_max 36
_diffrn_reflns_limit_k_min -36
_diffrn_reflns_limit_l_max 14
_diffrn_reflns_limit_l_min -14
_diffrn_reflns_number 39572
_diffrn_reflns_theta_full 25.242
_diffrn_reflns_theta_max 27.085
_diffrn_reflns_theta_min 1.438
_exptl_absorpt_coefficient_mu 2.434
_exptl_absorpt_correction_T_max 0.7455
_exptl_absorpt_correction_T_min 0.6901
_exptl_absorpt_correction_type multi-scan
_exptl_absorpt_process_details
;
(SADABS; Bruker, 2014)
;
_exptl_crystal_colour gold
_exptl_crystal_density_diffrn 1.804
_exptl_crystal_description 'cut block'
_exptl_crystal_F_000 1608
_exptl_crystal_size_max 0.55
_exptl_crystal_size_mid 0.233
_exptl_crystal_size_min 0.172
_refine_diff_density_max 1.847
_refine_diff_density_min -1.108
_refine_ls_extinction_method none
_refine_ls_goodness_of_fit_ref 1.391
_refine_ls_hydrogen_treatment constr
_refine_ls_matrix_type full
_refine_ls_number_parameters 361
_refine_ls_number_reflns 6730
_refine_ls_number_restraints 0
_refine_ls_restrained_S_all 1.391
_refine_ls_R_factor_all 0.0567
_refine_ls_R_factor_gt 0.0557
_refine_ls_shift/su_max 0.001
_refine_ls_shift/su_mean 0.000
_refine_ls_structure_factor_coef Fsqd
_refine_ls_weighting_details 'w=1/[\s^2^(Fo^2^)+34.6345P] where P=(Fo^2^+2Fc^2^)/3'
_refine_ls_weighting_scheme calc
_refine_ls_wR_factor_gt 0.1177
_refine_ls_wR_factor_ref 0.1180
_reflns_number_gt 6601
_reflns_number_total 6730
_reflns_threshold_expression 'I > 2\s(I)'
_cod_data_source_file dx2043sup1.cif
_cod_data_source_block I
_cod_original_sg_symbol_H-M 'P 21/n'
_cod_database_code 2244072
_shelx_space_group_comment
;
The symmetry employed for this shelxl refinement is uniquely defined
by the following loop, which should always be used as a source of
symmetry information in preference to the above space-group names.
They are only intended as comments.
;

loop_
_space_group_symop_operation_xyz
'x, y, z'
'-x+1/2, y+1/2, -z+1/2'
'-x, -y, -z'
'x-1/2, -y-1/2, z-1/2'

loop_
_atom_site_type_symbol
_atom_site_label
_atom_site_fract_x
_atom_site_fract_y
_atom_site_fract_z
_atom_site_U_iso_or_equiv
_atom_site_adp_type
_atom_site_calc_flag
_atom_site_occupancy
_atom_site_disorder_assembly
_atom_site_disorder_group
I I1 0.42402(5) 0.67570(2) 0.76670(4) 0.01997(11) Uani d 1 . .
Cl Cl1 0.32159(16) 0.50027(5) 1.01755(15) 0.0205(3) Uani d 1 . .
N N1 0.4404(7) 0.7347(2) 0.5659(5) 0.0289(14) Uani d 1 . .
C C1 0.5615(9) 0.7937(3) 0.4624(7) 0.0366(19) Uani d 1 . .
H H1 0.643186 0.812241 0.457280 0.044 Uiso calc 1 . .
I I2 0.33844(4) 0.55063(2) 0.75026(4) 0.01986(11) Uani d 1 . .
Cl Cl2 0.36316(19) 0.54909(6) 1.26078(14) 0.0278(4) Uani d 1 . .
N N2 0.2232(7) 0.9965(2) -0.0317(5) 0.0284(14) Uani d 1 . .
C C2 0.5502(8) 0.7620(3) 0.5512(7) 0.0346(18) Uani d 1 . .
H H2 0.626199 0.758897 0.607178 0.041 Uiso calc 1 . .
Cl Cl3 0.45076(19) 0.65490(7) 1.27684(15) 0.0277(4) Uani d 1 . .
C C3 0.3349(8) 0.7400(2) 0.4888(6) 0.0265(15) Uani d 1 . .
H H3 0.255056 0.720864 0.497785 0.032 Uiso calc 1 . .
Cl Cl4 0.4745(2) 0.71377(6) 1.04655(16) 0.0308(4) Uani d 1 . .
C C4 0.3349(8) 0.7723(2) 0.3944(6) 0.0291(16) Uani d 1 . .
H H4 0.255937 0.775788 0.341925 0.035 Uiso calc 1 . .
C C5 0.4541(9) 0.7993(2) 0.3794(6) 0.0290(16) Uani d 1 . .
C C6 0.4776(8) 0.8351(3) 0.2821(7) 0.0307(16) Uani d 1 . .
H H6 0.575422 0.833443 0.255902 0.037 Uiso calc 1 . .
C C7 0.3761(9) 0.8370(3) 0.1726(7) 0.0319(17) Uani d 1 . .
H H7 0.307057 0.810670 0.173423 0.038 Uiso calc 1 . .
C C8 0.4407(9) 0.8410(3) 0.0559(7) 0.0328(18) Uani d 1 . .
C C9 0.3756(10) 0.8186(3) -0.0507(9) 0.041(2) Uani d 1 . .
H H9 0.289941 0.802314 -0.045522 0.049 Uiso calc 1 . .
C C10 0.4405(12) 0.8214(3) -0.1583(7) 0.045(2) Uani d 1 . .
H H10 0.398415 0.806288 -0.226264 0.054 Uiso calc 1 . .
C C11 0.5575(12) 0.8439(3) -0.1709(9) 0.052(3) Uani d 1 . .
H H11 0.597664 0.845191 -0.247032 0.062 Uiso calc 1 . .
C C12 0.6206(11) 0.8650(3) -0.0772(8) 0.045(2) Uani d 1 . .
H H12 0.704995 0.881530 -0.087581 0.054 Uiso calc 1 . .
C C13 0.5657(8) 0.8634(2) 0.0336(7) 0.0286(16) Uani d 1 . .
H H13 0.615099 0.878176 0.098356 0.034 Uiso calc 1 . .
C C14 0.3151(8) 0.8844(3) 0.2236(7) 0.0317(16) Uani d 1 . .
H H14 0.229183 0.877278 0.267459 0.038 Uiso calc 1 . .
C C15 0.2863(9) 0.9255(3) 0.1365(7) 0.0345(19) Uani d 1 . .
C C16 0.1784(10) 0.9223(4) 0.0598(11) 0.063(3) Uani d 1 . .
H H16 0.120838 0.895069 0.060582 0.075 Uiso calc 1 . .
C C17 0.1494(10) 0.9574(4) -0.0196(11) 0.062(3) Uani d 1 . .
H H17 0.069486 0.953656 -0.070986 0.074 Uiso calc 1 . .
C C18 0.3302(10) 1.0006(3) 0.0436(8) 0.042(2) Uani d 1 . .
H H18 0.386524 1.028064 0.040173 0.050 Uiso calc 1 . .
C C19 0.3647(10) 0.9651(4) 0.1307(8) 0.050(3) Uani d 1 . .
H H19 0.442388 0.969243 0.184286 0.060 Uiso calc 1 . .
C C20 0.4378(7) 0.8881(3) 0.3126(7) 0.0258(15) Uani d 1 . .
H H20 0.508646 0.909802 0.279637 0.031 Uiso calc 1 . .
C C21 0.4104(9) 0.9027(2) 0.4437(7) 0.0294(16) Uani d 1 . .
C C22 0.5038(8) 0.9328(2) 0.5010(7) 0.0258(15) Uani d 1 . .
H H22 0.578466 0.944934 0.457292 0.031 Uiso calc 1 . .
C C23 0.4934(7) 0.9460(3) 0.6190(6) 0.0259(15) Uani d 1 . .
H H23 0.560861 0.966418 0.655345 0.031 Uiso calc 1 . .
C C24 0.3846(8) 0.9296(3) 0.6843(8) 0.0337(17) Uani d 1 . .
H H24 0.375429 0.938316 0.765629 0.040 Uiso calc 1 . .
C C25 0.2873(8) 0.8993(3) 0.6255(9) 0.040(2) Uani d 1 . .
H H25 0.210484 0.887897 0.667556 0.047 Uiso calc 1 . .
C C26 0.3022(9) 0.8863(3) 0.5083(8) 0.0340(17) Uani d 1 . .
H H26 0.236364 0.865432 0.471384 0.041 Uiso calc 1 . .
C C27 0.4096(6) 0.6337(2) 0.9214(6) 0.0165(12) Uani d 1 . .
C C28 0.3769(6) 0.5853(2) 0.9156(5) 0.0142(11) Uani d 1 . .
C C29 0.3655(6) 0.5593(2) 1.0213(6) 0.0162(12) Uani d 1 . .
C C30 0.3846(6) 0.5812(2) 1.1325(6) 0.0172(12) Uani d 1 . .
C C31 0.4211(6) 0.6286(2) 1.1393(5) 0.0168(12) Uani d 1 . .
C C32 0.4323(7) 0.6547(2) 1.0351(6) 0.0190(13) Uani d 1 . .

loop_
_atom_site_aniso_label
_atom_site_aniso_U_11
_atom_site_aniso_U_22
_atom_site_aniso_U_33
_atom_site_aniso_U_12
_atom_site_aniso_U_13
_atom_site_aniso_U_23
I1 0.0268(2) 0.01597(19) 0.0172(2) 0.00231(16) 0.00253(15) 0.00356(15)
Cl1 0.0182(7) 0.0156(7) 0.0277(8) -0.0016(6) 0.0019(6) 0.0031(6)
N1 0.046(4) 0.017(3) 0.024(3) 0.005(3) 0.001(3) 0.006(2)
C1 0.038(4) 0.042(5) 0.030(4) -0.015(4) 0.011(3) -0.003(3)
I2 0.0240(2) 0.0190(2) 0.0166(2) -0.00125(16) 0.00060(15) -0.00368(15)
Cl2 0.0359(9) 0.0298(9) 0.0178(7) 0.0041(7) 0.0029(7) 0.0089(6)
N2 0.039(4) 0.029(3) 0.017(3) 0.012(3) 0.004(3) 0.008(2)
C2 0.030(4) 0.038(4) 0.036(4) 0.008(3) -0.001(3) 0.000(3)
Cl3 0.0316(9) 0.0345(9) 0.0170(7) -0.0033(7) 0.0026(6) -0.0080(7)
C3 0.037(4) 0.021(3) 0.022(3) -0.011(3) 0.005(3) 0.003(3)
Cl4 0.0479(11) 0.0180(8) 0.0268(8) -0.0092(7) 0.0075(8) -0.0041(6)
C4 0.042(4) 0.020(3) 0.024(4) 0.003(3) -0.012(3) 0.001(3)
C5 0.050(5) 0.018(3) 0.019(3) -0.006(3) 0.007(3) 0.001(3)
C6 0.032(4) 0.030(4) 0.030(4) 0.002(3) -0.002(3) -0.002(3)
C7 0.040(4) 0.027(4) 0.028(4) -0.002(3) 0.003(3) 0.007(3)
C8 0.042(4) 0.025(4) 0.032(4) 0.018(3) 0.018(3) 0.019(3)
C9 0.047(5) 0.021(4) 0.055(5) -0.002(3) 0.004(4) 0.008(4)
C10 0.086(8) 0.032(4) 0.016(3) 0.023(5) -0.004(4) -0.002(3)
C11 0.081(8) 0.038(5) 0.038(5) 0.025(5) 0.015(5) 0.005(4)
C12 0.063(6) 0.040(5) 0.034(5) 0.022(4) 0.029(4) 0.013(4)
C13 0.041(4) 0.020(3) 0.025(4) -0.002(3) 0.001(3) 0.006(3)
C14 0.034(4) 0.036(4) 0.025(4) -0.003(3) 0.005(3) 0.003(3)
C15 0.040(4) 0.043(5) 0.021(3) 0.022(4) 0.010(3) 0.004(3)
C16 0.032(5) 0.058(6) 0.098(9) 0.005(4) 0.001(5) 0.047(6)
C17 0.034(5) 0.055(6) 0.095(9) -0.003(4) -0.028(5) 0.035(6)
C18 0.046(5) 0.026(4) 0.052(5) 0.008(4) -0.003(4) -0.012(4)
C19 0.052(6) 0.059(6) 0.036(5) 0.032(5) -0.026(4) -0.029(4)
C20 0.020(3) 0.025(4) 0.032(4) 0.002(3) 0.002(3) 0.005(3)
C21 0.044(4) 0.016(3) 0.028(4) -0.001(3) -0.011(3) 0.007(3)
C22 0.025(3) 0.020(3) 0.032(4) 0.002(3) -0.007(3) -0.004(3)
C23 0.019(3) 0.029(4) 0.029(4) -0.001(3) 0.000(3) -0.008(3)
C24 0.035(4) 0.026(4) 0.041(4) 0.009(3) 0.008(3) 0.002(3)
C25 0.019(4) 0.025(4) 0.076(6) 0.005(3) 0.011(4) 0.021(4)
C26 0.032(4) 0.029(4) 0.039(4) 0.002(3) -0.011(3) -0.001(3)
C27 0.015(3) 0.015(3) 0.019(3) 0.002(2) 0.000(2) 0.002(2)
C28 0.010(3) 0.018(3) 0.015(3) 0.003(2) 0.000(2) -0.002(2)
C29 0.011(3) 0.017(3) 0.021(3) -0.001(2) -0.001(2) 0.000(2)
C30 0.013(3) 0.021(3) 0.018(3) 0.004(2) 0.002(2) 0.003(2)
C31 0.014(3) 0.023(3) 0.014(3) 0.000(2) -0.001(2) -0.003(2)
C32 0.022(3) 0.016(3) 0.019(3) -0.002(2) 0.002(2) 0.000(2)

loop_
_atom_type_symbol
_atom_type_description
_atom_type_scat_dispersion_real
_atom_type_scat_dispersion_imag
_atom_type_scat_source
C C 0.0033 0.0016 'International Tables Vol C Tables 4.2.6.8 and 6.1.1.4'
H H 0.0000 0.0000 'International Tables Vol C Tables 4.2.6.8 and 6.1.1.4'
N N 0.0061 0.0033 'International Tables Vol C Tables 4.2.6.8 and 6.1.1.4'
Cl Cl 0.1484 0.1585 'International Tables Vol C Tables 4.2.6.8 and 6.1.1.4'
I I -0.4742 1.8119 'International Tables Vol C Tables 4.2.6.8 and 6.1.1.4'

loop_
_geom_angle_atom_site_label_1
_geom_angle_atom_site_label_2
_geom_angle_atom_site_label_3
_geom_angle_site_symmetry_1
_geom_angle_site_symmetry_3
_geom_angle
_geom_angle_publ_flag
C3 N1 C2 . . 117.0(6) ?
C2 C1 C5 . . 119.6(8) ?
C2 C1 H1 . . 120.2 ?
C5 C1 H1 . . 120.2 ?
C18 N2 C17 . . 114.8(7) ?
N1 C2 C1 . . 124.5(8) ?
N1 C2 H2 . . 117.7 ?
C1 C2 H2 . . 117.7 ?
N1 C3 C4 . . 123.2(7) ?
N1 C3 H3 . . 118.4 ?
C4 C3 H3 . . 118.4 ?
C5 C4 C3 . . 118.2(7) ?
C5 C4 H4 . . 120.9 ?
C3 C4 H4 . . 120.9 ?
C1 C5 C4 . . 117.4(7) ?
C1 C5 C6 . . 115.7(7) ?
C4 C5 C6 . . 126.9(7) ?
C5 C6 C7 . . 119.1(7) ?
C5 C6 C20 . . 115.8(6) ?
C7 C6 C20 . . 89.3(6) ?
C5 C6 H6 . . 110.3 ?
C7 C6 H6 . . 110.3 ?
C20 C6 H6 . . 110.3 ?
C8 C7 C6 . . 115.5(7) ?
C8 C7 C14 . . 115.4(6) ?
C6 C7 C14 . . 88.6(6) ?
C8 C7 H7 . . 111.8 ?
C6 C7 H7 . . 111.8 ?
C14 C7 H7 . . 111.8 ?
C13 C8 C7 . . 126.4(8) ?
C13 C8 C9 . . 113.4(7) ?
C7 C8 C9 . . 120.2(8) ?
C10 C9 C8 . . 119.2(8) ?
C10 C9 H9 . . 120.4 ?
C8 C9 H9 . . 120.4 ?
C11 C10 C9 . . 122.9(9) ?
C11 C10 H10 . . 118.5 ?
C9 C10 H10 . . 118.5 ?
C10 C11 C12 . . 120.3(9) ?
C10 C11 H11 . . 119.9 ?
C12 C11 H11 . . 119.9 ?
C11 C12 C13 . . 121.1(10) ?
C11 C12 H12 . . 119.5 ?
C13 C12 H12 . . 119.5 ?
C12 C13 C8 . . 123.1(8) ?
C12 C13 H13 . . 118.4 ?
C8 C13 H13 . . 118.4 ?
C20 C14 C15 . . 118.8(7) ?
C20 C14 C7 . . 90.1(6) ?
C15 C14 C7 . . 118.3(6) ?
C20 C14 H14 . . 109.4 ?
C15 C14 H14 . . 109.4 ?
C7 C14 H14 . . 109.4 ?
C16 C15 C19 . . 116.8(8) ?
C16 C15 C14 . . 118.5(9) ?
C19 C15 C14 . . 124.7(8) ?
C15 C16 C17 . . 120.8(10) ?
C15 C16 H16 . . 119.6 ?
C17 C16 H16 . . 119.6 ?
N2 C17 C16 . . 125.5(9) ?
N2 C17 H17 . . 117.2 ?
C16 C17 H17 . . 117.2 ?
N2 C18 C19 . . 122.2(9) ?
N2 C18 H18 . . 118.9 ?
C19 C18 H18 . . 118.9 ?
C15 C19 C18 . . 119.9(8) ?
C15 C19 H19 . . 120.1 ?
C18 C19 H19 . . 120.1 ?
C14 C20 C21 . . 118.6(6) ?
C14 C20 C6 . . 89.1(6) ?
C21 C20 C6 . . 120.3(6) ?
C14 C20 H20 . . 109.1 ?
C21 C20 H20 . . 109.1 ?
C6 C20 H20 . . 109.1 ?
C26 C21 C22 . . 117.4(7) ?
C26 C21 C20 . . 124.4(7) ?
C22 C21 C20 . . 118.1(7) ?
C23 C22 C21 . . 122.8(7) ?
C23 C22 H22 . . 118.6 ?
C21 C22 H22 . . 118.6 ?
C22 C23 C24 . . 119.9(7) ?
C22 C23 H23 . . 120.0 ?
C24 C23 H23 . . 120.0 ?
C23 C24 C25 . . 117.5(8) ?
C23 C24 H24 . . 121.3 ?
C25 C24 H24 . . 121.3 ?
C26 C25 C24 . . 121.0(8) ?
C26 C25 H25 . . 119.5 ?
C24 C25 H25 . . 119.5 ?
C21 C26 C25 . . 121.3(7) ?
C21 C26 H26 . . 119.3 ?
C25 C26 H26 . . 119.3 ?
C28 C27 C32 . . 118.6(6) ?
C28 C27 I1 . . 122.2(5) ?
C32 C27 I1 . . 119.2(5) ?
C29 C28 C27 . . 119.8(6) ?
C29 C28 I2 . . 118.6(4) ?
C27 C28 I2 . . 121.6(4) ?
C30 C29 C28 . . 120.6(6) ?
C30 C29 Cl1 . . 118.4(5) ?
C28 C29 Cl1 . . 121.0(5) ?
C31 C30 C29 . . 120.1(6) ?
C31 C30 Cl2 . . 120.3(5) ?
C29 C30 Cl2 . . 119.6(5) ?
C30 C31 C32 . . 119.8(6) ?
C30 C31 Cl3 . . 120.0(5) ?
C32 C31 Cl3 . . 120.2(5) ?
C31 C32 C27 . . 121.1(6) ?
C31 C32 Cl4 . . 118.7(5) ?
C27 C32 Cl4 . . 120.2(5) ?

loop_
_geom_bond_atom_site_label_1
_geom_bond_atom_site_label_2
_geom_bond_site_symmetry_2
_geom_bond_distance
_geom_bond_publ_flag
I1 C27 . 2.110(6) ?
Cl1 C29 . 1.725(6) ?
N1 C3 . 1.318(10) ?
N1 C2 . 1.327(11) ?
C1 C2 . 1.348(11) ?
C1 C5 . 1.375(12) ?
C1 H1 . 0.9500 ?
I2 C28 . 2.115(6) ?
Cl2 C30 . 1.718(6) ?
N2 C18 . 1.314(11) ?
N2 C17 . 1.327(12) ?
C2 H2 . 0.9500 ?
Cl3 C31 . 1.725(6) ?
C3 C4 . 1.397(10) ?
C3 H3 . 0.9500 ?
Cl4 C32 . 1.725(7) ?
C4 C5 . 1.397(11) ?
C4 H4 . 0.9500 ?
C5 C6 . 1.513(10) ?
C6 C7 . 1.541(11) ?
C6 C20 . 1.588(10) ?
C6 H6 . 1.0000 ?
C7 C8 . 1.472(10) ?
C7 C14 . 1.583(11) ?
C7 H7 . 1.0000 ?
C8 C13 . 1.393(11) ?
C8 C9 . 1.472(13) ?
C9 C10 . 1.381(13) ?
C9 H9 . 0.9500 ?
C10 C11 . 1.309(15) ?
C10 H10 . 0.9500 ?
C11 C12 . 1.335(15) ?
C11 H11 . 0.9500 ?
C12 C13 . 1.367(11) ?
C12 H12 . 0.9500 ?
C13 H13 . 0.9500 ?
C14 C20 . 1.522(10) ?
C14 C15 . 1.535(11) ?
C14 H14 . 1.0000 ?
C15 C16 . 1.328(14) ?
C15 C19 . 1.356(14) ?
C16 C17 . 1.356(13) ?
C16 H16 . 0.9500 ?
C17 H17 . 0.9500 ?
C18 C19 . 1.431(13) ?
C18 H18 . 0.9500 ?
C19 H19 . 0.9500 ?
C20 C21 . 1.556(11) ?
C20 H20 . 1.0000 ?
C21 C26 . 1.375(12) ?
C21 C22 . 1.381(10) ?
C22 C23 . 1.381(10) ?
C22 H22 . 0.9500 ?
C23 C24 . 1.382(11) ?
C23 H23 . 0.9500 ?
C24 C25 . 1.415(12) ?
C24 H24 . 0.9500 ?
C25 C26 . 1.375(13) ?
C25 H25 . 0.9500 ?
C26 H26 . 0.9500 ?
C27 C28 . 1.406(9) ?
C27 C32 . 1.414(9) ?
C28 C29 . 1.400(9) ?
C29 C30 . 1.396(9) ?
C30 C31 . 1.389(9) ?
C31 C32 . 1.389(9) ?

loop_
_geom_hbond_atom_site_label_D
_geom_hbond_atom_site_label_H
_geom_hbond_atom_site_label_A
_geom_hbond_site_symmetry_A
_geom_hbond_distance_DH
_geom_hbond_distance_HA
_geom_hbond_distance_DA
_geom_hbond_angle_DHA
_geom_hbond_publ_flag
C17 H17 Cl2 4_574 0.95 2.69 3.632(10) 171.6 yes

_cod_database_fobs_code 2244072
